data_7115593
loop_
_publ_author_name
'Fei Pan'
'Shuang Liu'
'Chao Shu'
'Rong-Kun Lin'
'Yong-Fei Yu'
'Jin-Mei Zhou'
'Long-Wu Ye'

_publ_section_title
;
 Gold-catalyzed intermolecular oxidation of o-alkynylbiaryls: an easy and
 practical access to functionalized fluorenes
;
_journal_name_full Chem.Commun.
_journal_page_first 10726
_journal_paper_doi 10.1039/C4cc05115G
_journal_volume 50
_journal_year 2014
_chemical_formula_sum 'C27 H21 N O3 S'
_chemical_formula_weight 439.51
_chemical_name_systematic 4-methyl-N-(4-oxospiro[cyclohexa[2,5]diene-1,1'-inden]-2'-yl)-N-phenylbenzenesulfonamide
_space_group_IT_number 9
_symmetry_cell_setting monoclinic
_symmetry_space_group_name_Hall 'C -2yc'
_symmetry_space_group_name_H-M 'C 1 c 1'
_atom_sites_solution_hydrogens geom
_atom_sites_solution_primary direct
_atom_sites_solution_secondary difmap
_audit_creation_method SHELXL-97
_cell_angle_alpha 90.00
_cell_angle_beta 110.59(3)
_cell_angle_gamma 90.00
_cell_formula_units_Z 16
_cell_length_a 26.342(5)
_cell_length_b 19.322(4)
_cell_length_c 18.311(4)
_cell_measurement_temperature 173(2)
_cell_volume 8725(4)
_computing_cell_refinement 'Bruker FRAMBO'
_computing_data_collection 'Bruker FRAMBO'
_computing_data_reduction 'Bruker SAINT'
_computing_molecular_graphics 'Bruker SHELXTL'
_computing_publication_material 'Bruker SHELXTL'
_computing_structure_refinement 'SHELXL-97 (Sheldrick, 1997)'
_computing_structure_solution 'SHELXS-97 (Sheldrick, 1990)'
_diffrn_ambient_temperature 173(2)
_diffrn_measured_fraction_theta_full 0.998
_diffrn_measured_fraction_theta_max 0.998
_diffrn_measurement_device_type 'multiwire proportional'
_diffrn_measurement_method 'phi and omega scans'
_diffrn_radiation_monochromator graphite
_diffrn_radiation_source 'fine-focus sealed tube'
_diffrn_radiation_type MoK\a
_diffrn_radiation_wavelength 0.71073
_diffrn_reflns_av_R_equivalents 0.0570
_diffrn_reflns_av_sigmaI/netI 0.0754
_diffrn_reflns_limit_h_max 32
_diffrn_reflns_limit_h_min -32
_diffrn_reflns_limit_k_max 22
_diffrn_reflns_limit_k_min -23
_diffrn_reflns_limit_l_max 20
_diffrn_reflns_limit_l_min -22
_diffrn_reflns_number 36942
_diffrn_reflns_theta_full 26.00
_diffrn_reflns_theta_max 26.00
_diffrn_reflns_theta_min 3.16
_exptl_absorpt_coefficient_mu 0.178
_exptl_absorpt_correction_type none
_exptl_crystal_colour white
_exptl_crystal_density_diffrn 1.338
_exptl_crystal_density_method 'not measured'
_exptl_crystal_F_000 3680
_exptl_crystal_recrystallization_method 'Re-crystallisation from solvent: ethyl acetate and hexane'
_exptl_crystal_size_max 0.25
_exptl_crystal_size_mid 0.12
_exptl_crystal_size_min 0.10
_refine_diff_density_max 0.424
_refine_diff_density_min -0.841
_refine_diff_density_rms 0.079
_refine_ls_abs_structure_details 'Flack H D (1983), Acta Cryst. A39, 876-881'
_refine_ls_abs_structure_Flack 0.12(7)
_refine_ls_extinction_method none
_refine_ls_goodness_of_fit_ref 1.175
_refine_ls_hydrogen_treatment mixed
_refine_ls_matrix_type full
_refine_ls_number_parameters 1153
_refine_ls_number_reflns 15859
_refine_ls_number_restraints 2
_refine_ls_restrained_S_all 1.175
_refine_ls_R_factor_all 0.1044
_refine_ls_R_factor_gt 0.0585
_refine_ls_shift/su_max 0.002
_refine_ls_shift/su_mean 0.000
_refine_ls_structure_factor_coef Fsqd
_refine_ls_weighting_details 'calc w=1/[\s^2^(Fo^2^)+(0.1000P)^2^+0.0000P] where P=(Fo^2^+2Fc^2^)/3'
_refine_ls_weighting_scheme calc
_refine_ls_wR_factor_gt 0.1457
_refine_ls_wR_factor_ref 0.2004
_reflns_number_gt 11142
_reflns_number_total 15859
_reflns_threshold_expression >2sigma(I)
_cod_data_source_file c4cc05115g2.cif
_cod_data_source_block 2
_cod_original_cell_volume 8725(3)
_cod_original_sg_symbol_H-M Cc
_cod_database_code 7115593

loop_
_symmetry_equiv_pos_as_xyz
'x, y, z'
'x, -y, z+1/2'
'x+1/2, y+1/2, z'
'x+1/2, -y+1/2, z+1/2'

loop_
_atom_site_label
_atom_site_type_symbol
_atom_site_fract_x
_atom_site_fract_y
_atom_site_fract_z
_atom_site_U_iso_or_equiv
_atom_site_adp_type
_atom_site_occupancy
_atom_site_symmetry_multiplicity
_atom_site_calc_flag
_atom_site_refinement_flags
S1 S 0.33558(5) 0.35720(6) 0.39762(7) 0.0364(3) Uani 1 1 d .
O1 O 0.33042(14) 0.34549(18) 0.31834(19) 0.0434(9) Uani 1 1 d .
N1 N 0.29422(17) 0.30178(18) 0.4171(2) 0.0363(10) Uani 1 1 d .
S2 S 0.08456(5) 0.10492(6) 0.39700(7) 0.0367(3) Uani 1 1 d .
N2 N 0.04404(17) 0.05075(19) 0.4196(3) 0.0379(10) Uani 1 1 d .
O2 O 0.32356(14) 0.42430(15) 0.4227(2) 0.0428(9) Uani 1 1 d .
S3 S 0.59362(5) 0.11372(6) 0.44484(7) 0.0350(3) Uani 1 1 d .
N3 N 0.54058(15) 0.06185(17) 0.4249(2) 0.0323(9) Uani 1 1 d .
O3 O 0.10798(17) 0.3787(2) 0.2688(3) 0.0699(13) Uani 1 1 d .
O4 O 0.07418(14) 0.17290(15) 0.4220(2) 0.0440(9) Uani 1 1 d .
S4 S 0.84929(5) 0.35676(6) 0.45053(8) 0.0370(3) Uani 1 1 d .
N4 N 0.79592(16) 0.30572(18) 0.4289(2) 0.0364(10) Uani 1 1 d .
O5 O 0.07673(14) 0.09193(17) 0.31646(19) 0.0442(9) Uani 1 1 d .
O6 O -0.14518(16) 0.14026(18) 0.2983(2) 0.0576(11) Uani 1 1 d .
O7 O 0.62527(14) 0.10396(17) 0.5255(2) 0.0432(9) Uani 1 1 d .
O8 O 0.57214(14) 0.18075(15) 0.4168(2) 0.0407(8) Uani 1 1 d .
O9 O 0.42469(17) 0.1388(2) 0.5701(3) 0.0687(13) Uani 1 1 d .
O10 O 0.88090(14) 0.34373(18) 0.5305(2) 0.0475(9) Uani 1 1 d .
O11 O 0.82904(14) 0.42471(15) 0.4262(2) 0.0435(9) Uani 1 1 d .
O12 O 0.66810(17) 0.3899(2) 0.5476(3) 0.0638(12) Uani 1 1 d .
C101 C 0.28254(19) 0.2370(2) 0.3768(3) 0.0319(10) Uani 1 1 d .
C102 C 0.3152(2) 0.1831(2) 0.3830(3) 0.0371(11) Uani 1 1 d .
H10B H 0.3513 0.1805 0.4156 0.045 Uiso 1 1 calc R
C103 C 0.2847(2) 0.1277(2) 0.3294(3) 0.0366(11) Uani 1 1 d .
C104 C 0.2997(2) 0.0620(2) 0.3148(3) 0.0439(13) Uani 1 1 d .
H10C H 0.3350 0.0463 0.3393 0.053 Uiso 1 1 calc R
C105 C 0.2605(2) 0.0200(3) 0.2623(3) 0.0460(13) Uani 1 1 d .
H10D H 0.2697 -0.0246 0.2525 0.055 Uiso 1 1 calc R
C106 C 0.2084(2) 0.0436(3) 0.2248(3) 0.0494(14) Uani 1 1 d .
H10E H 0.1831 0.0148 0.1899 0.059 Uiso 1 1 calc R
C107 C 0.1930(2) 0.1107(2) 0.2387(3) 0.0422(12) Uani 1 1 d .
H10F H 0.1580 0.1268 0.2133 0.051 Uiso 1 1 calc R
C108 C 0.2316(2) 0.1515(2) 0.2910(3) 0.0342(11) Uani 1 1 d .
C111 C 0.2257(2) 0.2256(2) 0.3166(3) 0.0363(11) Uani 1 1 d .
C112 C 0.2143(2) 0.2759(2) 0.2493(3) 0.0379(11) Uani 1 1 d .
H11B H 0.2354 0.2730 0.2180 0.046 Uiso 1 1 calc R
C113 C 0.1760(2) 0.3237(3) 0.2325(3) 0.0418(12) Uani 1 1 d .
H11C H 0.1717 0.3538 0.1911 0.050 Uiso 1 1 calc R
C114 C 0.1401(2) 0.3302(3) 0.2780(3) 0.0497(14) Uani 1 1 d .
C115 C 0.1447(2) 0.2770(3) 0.3371(3) 0.0457(13) Uani 1 1 d .
H11D H 0.1198 0.2765 0.3626 0.055 Uiso 1 1 calc R
C116 C 0.1840(2) 0.2292(2) 0.3552(3) 0.0377(11) Uani 1 1 d .
H11E H 0.1856 0.1967 0.3934 0.045 Uiso 1 1 calc R
C121 C 0.2845(2) 0.3092(2) 0.4894(3) 0.0367(11) Uani 1 1 d .
C122 C 0.2473(2) 0.3579(2) 0.4954(3) 0.0450(13) Uani 1 1 d .
H12A H 0.2281 0.3847 0.4524 0.054 Uiso 1 1 calc R
C123 C 0.2386(3) 0.3667(3) 0.5649(3) 0.0523(15) Uani 1 1 d .
H12B H 0.2137 0.3994 0.5685 0.063 Uiso 1 1 calc R
C124 C 0.2669(3) 0.3267(3) 0.6295(4) 0.0624(17) Uani 1 1 d .
H12C H 0.2614 0.3328 0.6765 0.075 Uiso 1 1 calc R
C125 C 0.3037(3) 0.2774(3) 0.6227(4) 0.0577(16) Uani 1 1 d .
H12D H 0.3225 0.2502 0.6656 0.069 Uiso 1 1 calc R
C126 C 0.3124(2) 0.2685(3) 0.5534(3) 0.0496(14) Uani 1 1 d .
H12E H 0.3369 0.2352 0.5495 0.060 Uiso 1 1 calc R
C131 C 0.40191(19) 0.3358(2) 0.4578(3) 0.0343(11) Uani 1 1 d .
C132 C 0.4211(2) 0.3594(3) 0.5348(3) 0.0459(13) Uani 1 1 d .
H13A H 0.3994 0.3868 0.5538 0.055 Uiso 1 1 calc R
C133 C 0.4733(2) 0.3411(3) 0.5824(3) 0.0490(13) Uani 1 1 d .
H13B H 0.4860 0.3552 0.6343 0.059 Uiso 1 1 calc R
C134 C 0.5064(2) 0.3028(3) 0.5546(3) 0.0461(13) Uani 1 1 d .
C135 C 0.4873(2) 0.2810(2) 0.4772(3) 0.0423(12) Uani 1 1 d .
H13C H 0.5096 0.2553 0.4577 0.051 Uiso 1 1 calc R
C136 C 0.4347(2) 0.2977(2) 0.4289(3) 0.0378(11) Uani 1 1 d .
H13D H 0.4219 0.2832 0.3772 0.045 Uiso 1 1 calc R
C137 C 0.5639(3) 0.2843(3) 0.6071(4) 0.0699(19) Uani 1 1 d .
H13E H 0.5708 0.3027 0.6584 0.105 Uiso 1 1 calc R
H13F H 0.5893 0.3038 0.5859 0.105 Uiso 1 1 calc R
H13G H 0.5680 0.2349 0.6100 0.105 Uiso 1 1 calc R
C201 C 0.02687(18) -0.0117(2) 0.3753(3) 0.0318(10) Uani 1 1 d .
C202 C 0.0549(2) -0.0690(2) 0.3767(3) 0.0338(11) Uani 1 1 d .
H20A H 0.0912 -0.0758 0.4070 0.041 Uiso 1 1 calc R
C203 C 0.0198(2) -0.1198(2) 0.3229(3) 0.0346(11) Uani 1 1 d .
C204 C 0.0301(2) -0.1869(2) 0.3058(3) 0.0428(13) Uani 1 1 d .
H20B H 0.0642 -0.2067 0.3292 0.051 Uiso 1 1 calc R
C205 C -0.0120(2) -0.2236(3) 0.2526(3) 0.0469(14) Uani 1 1 d .
H20C H -0.0060 -0.2689 0.2405 0.056 Uiso 1 1 calc R
C206 C -0.0632(2) -0.1942(2) 0.2169(3) 0.0457(13) Uani 1 1 d .
H20D H -0.0906 -0.2197 0.1809 0.055 Uiso 1 1 calc R
C207 C -0.0732(2) -0.1265(3) 0.2352(3) 0.0436(13) Uani 1 1 d .
H20E H -0.1073 -0.1066 0.2124 0.052 Uiso 1 1 calc R
C208 C -0.0316(2) -0.0902(2) 0.2875(3) 0.0328(11) Uani 1 1 d .
C221 C -0.03203(19) -0.0161(2) 0.3192(3) 0.0337(11) Uani 1 1 d .
C222 C -0.0445(2) 0.0392(2) 0.2577(3) 0.0368(11) Uani 1 1 d .
H22A H -0.0259 0.0388 0.2229 0.044 Uiso 1 1 calc R
C223 C -0.0812(2) 0.0887(3) 0.2507(3) 0.0393(12) Uani 1 1 d .
H22B H -0.0865 0.1222 0.2123 0.047 Uiso 1 1 calc R
C224 C -0.1135(2) 0.0921(3) 0.3018(3) 0.0412(12) Uani 1 1 d .
C225 C -0.1072(2) 0.0344(2) 0.3567(3) 0.0424(12) Uani 1 1 d .
H22C H -0.1302 0.0316 0.3852 0.051 Uiso 1 1 calc R
C226 C -0.0694(2) -0.0137(2) 0.3661(3) 0.0395(12) Uani 1 1 d .
H22D H -0.0655 -0.0477 0.4036 0.047 Uiso 1 1 calc R
C231 C 0.1516(2) 0.0835(2) 0.4538(3) 0.0354(11) Uani 1 1 d .
C232 C 0.1728(2) 0.1091(2) 0.5301(3) 0.0454(13) Uani 1 1 d .
H23A H 0.1517 0.1360 0.5504 0.055 Uiso 1 1 calc R
C233 C 0.2257(2) 0.0934(3) 0.5744(3) 0.0495(14) Uani 1 1 d .
H23B H 0.2395 0.1079 0.6261 0.059 Uiso 1 1 calc R
C234 C 0.2587(2) 0.0571(3) 0.5447(3) 0.0453(13) Uani 1 1 d .
C235 C 0.2370(2) 0.0323(2) 0.4683(3) 0.0417(12) Uani 1 1 d .
H23C H 0.2585 0.0062 0.4478 0.050 Uiso 1 1 calc R
C236 C 0.1832(2) 0.0465(2) 0.4226(3) 0.0378(11) Uani 1 1 d .
H23D H 0.1690 0.0309 0.3713 0.045 Uiso 1 1 calc R
C237 C 0.3176(2) 0.0423(3) 0.5936(4) 0.0642(17) Uani 1 1 d .
H23E H 0.3259 0.0625 0.6444 0.096 Uiso 1 1 calc R
H23F H 0.3408 0.0618 0.5687 0.096 Uiso 1 1 calc R
H23G H 0.3232 -0.0068 0.5987 0.096 Uiso 1 1 calc R
C241 C 0.0410(2) 0.0529(2) 0.4973(3) 0.0376(11) Uani 1 1 d .
C242 C 0.0094(3) 0.1042(3) 0.5139(4) 0.0570(16) Uani 1 1 d .
H24A H -0.0085 0.1370 0.4765 0.068 Uiso 1 1 calc R
C243 C 0.0051(3) 0.1055(4) 0.5874(4) 0.075(2) Uani 1 1 d .
H24B H -0.0152 0.1400 0.5994 0.090 Uiso 1 1 calc R
C244 C 0.0305(3) 0.0563(4) 0.6426(4) 0.072(2) Uani 1 1 d .
H24C H 0.0271 0.0573 0.6915 0.087 Uiso 1 1 calc R
C245 C 0.0613(3) 0.0051(3) 0.6248(3) 0.0585(16) Uani 1 1 d .
H24D H 0.0783 -0.0285 0.6618 0.070 Uiso 1 1 calc R
C246 C 0.0668(2) 0.0037(3) 0.5519(3) 0.0499(14) Uani 1 1 d .
H24E H 0.0878 -0.0303 0.5403 0.060 Uiso 1 1 calc R
C301 C 0.5477(2) -0.0033(2) 0.4640(3) 0.0348(11) Uani 1 1 d .
C302 C 0.5759(2) -0.0586(2) 0.4558(3) 0.0365(11) Uani 1 1 d .
H30A H 0.5955 -0.0618 0.4225 0.044 Uiso 1 1 calc R
C303 C 0.5707(2) -0.1126(2) 0.5080(3) 0.0370(11) Uani 1 1 d .
C304 C 0.5906(2) -0.1810(2) 0.5181(3) 0.0446(13) Uani 1 1 d .
H30B H 0.6121 -0.1976 0.4912 0.054 Uiso 1 1 calc R
C305 C 0.5767(2) -0.2218(3) 0.5695(3) 0.0495(14) Uani 1 1 d .
H30C H 0.5905 -0.2666 0.5783 0.059 Uiso 1 1 calc R
C306 C 0.5438(2) -0.2003(2) 0.6088(3) 0.0469(14) Uani 1 1 d .
H30D H 0.5348 -0.2306 0.6418 0.056 Uiso 1 1 calc R
C307 C 0.5237(2) -0.1329(2) 0.5989(3) 0.0425(12) Uani 1 1 d .
H30E H 0.5016 -0.1173 0.6253 0.051 Uiso 1 1 calc R
C308 C 0.53784(18) -0.0897(2) 0.5482(3) 0.0330(11) Uani 1 1 d .
C321 C 0.51951(19) -0.0158(2) 0.5238(3) 0.0315(10) Uani 1 1 d .
C322 C 0.5413(2) 0.0346(2) 0.5916(3) 0.0364(11) Uani 1 1 d .
H32A H 0.5773 0.0309 0.6243 0.044 Uiso 1 1 calc R
C323 C 0.5102(2) 0.0842(3) 0.6057(3) 0.0421(12) Uani 1 1 d .
H32B H 0.5260 0.1155 0.6459 0.051 Uiso 1 1 calc R
C324 C 0.4525(2) 0.0905(3) 0.5600(3) 0.0432(12) Uani 1 1 d .
C325 C 0.4286(2) 0.0366(2) 0.5009(3) 0.0388(12) Uani 1 1 d .
H32C H 0.3913 0.0361 0.4743 0.047 Uiso 1 1 calc R
C326 C 0.45925(19) -0.0112(2) 0.4848(3) 0.0342(11) Uani 1 1 d .
H32D H 0.4422 -0.0440 0.4468 0.041 Uiso 1 1 calc R
C331 C 0.63129(18) 0.0864(2) 0.3879(3) 0.0314(10) Uani 1 1 d .
C332 C 0.6780(2) 0.0467(2) 0.4218(3) 0.0385(12) Uani 1 1 d .
H33A H 0.6891 0.0342 0.4741 0.046 Uiso 1 1 calc R
C333 C 0.7074(2) 0.0264(3) 0.3761(3) 0.0434(12) Uani 1 1 d .
H33B H 0.7384 -0.0003 0.3983 0.052 Uiso 1 1 calc R
C334 C 0.6919(2) 0.0446(3) 0.2981(4) 0.0478(14) Uani 1 1 d .
C335 C 0.6455(2) 0.0853(3) 0.2656(3) 0.0511(14) Uani 1 1 d .
H33C H 0.6347 0.0983 0.2134 0.061 Uiso 1 1 calc R
C336 C 0.6155(2) 0.1064(3) 0.3107(3) 0.0447(13) Uani 1 1 d .
H33D H 0.5849 0.1339 0.2890 0.054 Uiso 1 1 calc R
C337 C 0.7250(3) 0.0232(4) 0.2491(4) 0.072(2) Uani 1 1 d .
H33E H 0.7554 -0.0039 0.2802 0.108 Uiso 1 1 calc R
H33F H 0.7376 0.0638 0.2304 0.108 Uiso 1 1 calc R
H33G H 0.7028 -0.0037 0.2055 0.108 Uiso 1 1 calc R
C341 C 0.49589(19) 0.0698(2) 0.3519(3) 0.0373(11) Uani 1 1 d .
C342 C 0.4902(2) 0.0277(3) 0.2897(3) 0.0484(14) Uani 1 1 d .
H34A H 0.5154 -0.0073 0.2940 0.058 Uiso 1 1 calc R
C343 C 0.4472(3) 0.0368(3) 0.2201(3) 0.0576(16) Uani 1 1 d .
H34B H 0.4435 0.0083 0.1777 0.069 Uiso 1 1 calc R
C344 C 0.4097(2) 0.0890(3) 0.2145(4) 0.0529(15) Uani 1 1 d .
H34C H 0.3809 0.0957 0.1678 0.063 Uiso 1 1 calc R
C345 C 0.4148(2) 0.1303(3) 0.2770(3) 0.0472(13) Uani 1 1 d .
H34D H 0.3892 0.1646 0.2730 0.057 Uiso 1 1 calc R
C346 C 0.4576(2) 0.1215(2) 0.3461(3) 0.0380(11) Uani 1 1 d .
H34E H 0.4610 0.1499 0.3886 0.046 Uiso 1 1 calc R
C401 C 0.80032(19) 0.2418(2) 0.4694(3) 0.0323(10) Uani 1 1 d .
C402 C 0.8285(2) 0.1855(2) 0.4662(3) 0.0389(12) Uani 1 1 d .
H40A H 0.8496 0.1803 0.4351 0.047 Uiso 1 1 calc R
C403 C 0.8213(2) 0.1330(2) 0.5190(3) 0.0392(12) Uani 1 1 d .
C404 C 0.8405(2) 0.0647(2) 0.5338(3) 0.0437(13) Uani 1 1 d .
H40B H 0.8634 0.0465 0.5099 0.052 Uiso 1 1 calc R
C405 C 0.8246(2) 0.0253(3) 0.5847(3) 0.0478(14) Uani 1 1 d .
H40C H 0.8367 -0.0201 0.5944 0.057 Uiso 1 1 calc R
C406 C 0.7913(2) 0.0512(3) 0.6215(3) 0.0463(13) Uani 1 1 d .
H40D H 0.7815 0.0235 0.6558 0.056 Uiso 1 1 calc R
C407 C 0.7721(2) 0.1193(2) 0.6074(3) 0.0445(13) Uani 1 1 d .
H40E H 0.7493 0.1370 0.6318 0.053 Uiso 1 1 calc R
C408 C 0.7877(2) 0.1598(2) 0.5563(3) 0.0360(11) Uani 1 1 d .
C421 C 0.76975(19) 0.2317(2) 0.5272(3) 0.0356(11) Uani 1 1 d .
C422 C 0.7873(2) 0.2862(2) 0.5899(3) 0.0389(12) Uani 1 1 d .
H42A H 0.8230 0.2851 0.6246 0.047 Uiso 1 1 calc R
C423 C 0.7545(2) 0.3364(3) 0.5988(3) 0.0418(12) Uani 1 1 d .
H42B H 0.7679 0.3688 0.6385 0.050 Uiso 1 1 calc R
C424 C 0.6975(2) 0.3405(3) 0.5461(3) 0.0444(13) Uani 1 1 d .
C425 C 0.6769(2) 0.2821(2) 0.4925(3) 0.0416(12) Uani 1 1 d .
H42C H 0.6399 0.2789 0.4646 0.050 Uiso 1 1 calc R
C426 C 0.7095(2) 0.2342(2) 0.4827(3) 0.0380(11) Uani 1 1 d .
H42D H 0.6944 0.1997 0.4460 0.046 Uiso 1 1 calc R
C431 C 0.7502(2) 0.3162(2) 0.3597(3) 0.0392(12) Uani 1 1 d .
C432 C 0.7403(2) 0.2741(3) 0.2963(3) 0.0521(15) Uani 1 1 d .
H43A H 0.7647 0.2388 0.2977 0.062 Uiso 1 1 calc R
C433 C 0.6951(3) 0.2827(3) 0.2304(4) 0.0673(19) Uani 1 1 d .
H43B H 0.6887 0.2532 0.1880 0.081 Uiso 1 1 calc R
C434 C 0.6592(2) 0.3357(3) 0.2277(3) 0.0565(16) Uani 1 1 d .
H43C H 0.6286 0.3421 0.1832 0.068 Uiso 1 1 calc R
C435 C 0.6686(2) 0.3787(3) 0.2905(3) 0.0452(13) Uani 1 1 d .
H43D H 0.6444 0.4143 0.2884 0.054 Uiso 1 1 calc R
C436 C 0.7139(2) 0.3698(3) 0.3571(3) 0.0429(12) Uani 1 1 d .
H43E H 0.7200 0.3991 0.3996 0.051 Uiso 1 1 calc R
C441 C 0.88688(19) 0.3318(2) 0.3922(3) 0.0318(10) Uani 1 1 d .
C442 C 0.9310(2) 0.2877(3) 0.4229(3) 0.0410(12) Uani 1 1 d .
H44A H 0.9400 0.2704 0.4733 0.049 Uiso 1 1 calc R
C443 C 0.9610(2) 0.2699(2) 0.3777(3) 0.0422(12) Uani 1 1 d .
H44B H 0.9896 0.2390 0.3975 0.051 Uiso 1 1 calc R
C444 C 0.9497(2) 0.2968(3) 0.3037(3) 0.0441(13) Uani 1 1 d .
C445 C 0.9057(2) 0.3411(3) 0.2740(4) 0.0522(15) Uani 1 1 d .
H44C H 0.8971 0.3590 0.2240 0.063 Uiso 1 1 calc R
C446 C 0.8745(2) 0.3588(3) 0.3183(3) 0.0460(13) Uani 1 1 d .
H44D H 0.8453 0.3889 0.2982 0.055 Uiso 1 1 calc R
C447 C 0.9841(3) 0.2785(3) 0.2554(4) 0.0599(16) Uani 1 1 d .
H44E H 1.0127 0.2477 0.2845 0.090 Uiso 1 1 calc R
H44F H 0.9996 0.3199 0.2431 0.090 Uiso 1 1 calc R
H44G H 0.9620 0.2564 0.2080 0.090 Uiso 1 1 calc R

loop_
_atom_site_aniso_label
_atom_site_aniso_U_11
_atom_site_aniso_U_22
_atom_site_aniso_U_33
_atom_site_aniso_U_23
_atom_site_aniso_U_13
_atom_site_aniso_U_12
S1 0.0328(7) 0.0363(7) 0.0423(8) 0.0043(5) 0.0160(6) -0.0010(5)
O1 0.042(2) 0.057(2) 0.032(2) 0.0057(15) 0.0136(17) -0.0049(16)
N1 0.040(3) 0.032(2) 0.042(3) -0.0058(17) 0.021(2) -0.0095(17)
S2 0.0341(7) 0.0375(6) 0.0404(8) 0.0053(5) 0.0154(6) 0.0001(5)
N2 0.035(2) 0.038(2) 0.043(3) -0.0051(18) 0.018(2) -0.0077(17)
O2 0.042(2) 0.0201(15) 0.068(3) -0.0026(15) 0.0226(19) 0.0022(13)
S3 0.0301(7) 0.0328(6) 0.0407(8) -0.0005(5) 0.0106(6) -0.0026(5)
N3 0.030(2) 0.0270(18) 0.037(2) 0.0041(16) 0.0076(18) -0.0086(15)
O3 0.048(3) 0.068(2) 0.086(4) 0.011(2) 0.013(2) 0.025(2)
O4 0.045(2) 0.0189(15) 0.071(3) -0.0016(15) 0.0237(19) 0.0017(14)
S4 0.0302(7) 0.0365(6) 0.0424(8) -0.0044(5) 0.0105(6) -0.0047(5)
N4 0.032(2) 0.028(2) 0.045(3) -0.0013(17) 0.009(2) -0.0090(16)
O5 0.045(2) 0.055(2) 0.032(2) 0.0033(16) 0.0128(17) -0.0070(17)
O6 0.063(3) 0.060(2) 0.053(3) 0.0059(18) 0.025(2) 0.028(2)
O7 0.041(2) 0.051(2) 0.031(2) -0.0041(15) 0.0048(17) -0.0067(16)
O8 0.039(2) 0.0247(15) 0.060(2) 0.0076(15) 0.0195(18) 0.0004(13)
O9 0.050(3) 0.067(3) 0.087(4) -0.023(2) 0.022(2) 0.013(2)
O10 0.039(2) 0.062(2) 0.036(2) -0.0104(17) 0.0057(17) -0.0062(17)
O11 0.047(2) 0.0206(15) 0.065(3) 0.0047(15) 0.0226(19) -0.0009(14)
O12 0.052(3) 0.070(3) 0.065(3) -0.008(2) 0.014(2) 0.026(2)
C101 0.035(3) 0.033(2) 0.030(3) 0.0014(19) 0.013(2) -0.0020(19)
C102 0.038(3) 0.032(2) 0.040(3) 0.001(2) 0.011(2) 0.001(2)
C103 0.036(3) 0.041(3) 0.033(3) 0.003(2) 0.013(2) 0.004(2)
C104 0.043(3) 0.036(3) 0.052(3) 0.006(2) 0.015(3) 0.005(2)
C105 0.057(4) 0.039(3) 0.040(3) -0.004(2) 0.015(3) -0.004(2)
C106 0.050(4) 0.049(3) 0.043(3) -0.002(2) 0.008(3) -0.008(3)
C107 0.039(3) 0.041(3) 0.043(3) -0.002(2) 0.010(3) 0.005(2)
C108 0.038(3) 0.025(2) 0.040(3) 0.0042(19) 0.014(2) 0.0008(19)
C111 0.035(3) 0.036(2) 0.040(3) 0.005(2) 0.014(2) 0.001(2)
C112 0.035(3) 0.046(3) 0.034(3) 0.006(2) 0.014(2) -0.002(2)
C113 0.036(3) 0.044(3) 0.040(3) 0.010(2) 0.006(2) 0.001(2)
C114 0.027(3) 0.060(3) 0.050(4) 0.004(3) -0.001(3) 0.003(3)
C115 0.031(3) 0.060(3) 0.043(3) 0.000(3) 0.010(3) 0.000(2)
C116 0.037(3) 0.041(3) 0.038(3) 0.002(2) 0.015(2) -0.003(2)
C121 0.035(3) 0.042(3) 0.034(3) -0.002(2) 0.015(2) -0.010(2)
C122 0.042(3) 0.044(3) 0.052(3) 0.001(2) 0.020(3) -0.003(2)
C123 0.054(4) 0.065(3) 0.050(4) -0.012(3) 0.034(3) -0.008(3)
C124 0.070(5) 0.064(4) 0.057(4) -0.016(3) 0.027(4) -0.022(3)
C125 0.071(5) 0.057(4) 0.044(4) 0.003(3) 0.019(3) -0.004(3)
C126 0.051(4) 0.055(3) 0.042(3) 0.003(3) 0.016(3) -0.006(3)
C131 0.031(3) 0.043(3) 0.032(3) 0.002(2) 0.014(2) -0.005(2)
C132 0.040(3) 0.048(3) 0.053(4) -0.006(2) 0.020(3) -0.003(2)
C133 0.044(3) 0.070(3) 0.036(3) -0.001(3) 0.017(3) -0.005(3)
C134 0.031(3) 0.060(3) 0.047(3) 0.003(3) 0.014(3) -0.006(2)
C135 0.038(3) 0.042(3) 0.049(3) 0.001(2) 0.018(3) 0.002(2)
C136 0.039(3) 0.041(3) 0.033(3) -0.004(2) 0.013(2) -0.002(2)
C137 0.046(4) 0.080(4) 0.070(5) 0.016(3) 0.002(3) 0.004(3)
C201 0.031(3) 0.037(2) 0.033(3) 0.0031(19) 0.017(2) -0.0035(19)
C202 0.033(3) 0.033(2) 0.036(3) 0.008(2) 0.013(2) 0.007(2)
C203 0.036(3) 0.035(2) 0.034(3) 0.004(2) 0.013(2) -0.004(2)
C204 0.053(3) 0.033(3) 0.048(3) 0.010(2) 0.025(3) 0.003(2)
C205 0.058(4) 0.047(3) 0.044(3) -0.005(2) 0.028(3) -0.011(3)
C206 0.051(4) 0.034(3) 0.054(4) -0.009(2) 0.020(3) -0.013(2)
C207 0.035(3) 0.045(3) 0.048(3) 0.005(2) 0.011(3) -0.003(2)
C208 0.040(3) 0.029(2) 0.032(3) 0.0023(19) 0.016(2) -0.004(2)
C221 0.036(3) 0.031(2) 0.037(3) 0.006(2) 0.015(2) 0.0049(19)
C222 0.032(3) 0.042(3) 0.037(3) 0.004(2) 0.012(2) -0.001(2)
C223 0.032(3) 0.050(3) 0.031(3) 0.004(2) 0.006(2) 0.002(2)
C224 0.038(3) 0.047(3) 0.039(3) -0.002(2) 0.014(2) 0.005(2)
C225 0.033(3) 0.056(3) 0.042(3) 0.002(2) 0.019(2) 0.001(2)
C226 0.036(3) 0.042(3) 0.045(3) 0.004(2) 0.021(3) -0.006(2)
C231 0.031(3) 0.043(3) 0.033(3) 0.004(2) 0.014(2) -0.002(2)
C232 0.044(3) 0.050(3) 0.048(3) -0.004(2) 0.024(3) -0.001(2)
C233 0.042(3) 0.066(3) 0.041(3) -0.005(3) 0.016(3) 0.001(3)
C234 0.030(3) 0.056(3) 0.048(3) 0.004(3) 0.013(3) -0.004(2)
C235 0.038(3) 0.043(3) 0.052(3) -0.004(2) 0.026(3) -0.001(2)
C236 0.034(3) 0.042(3) 0.039(3) -0.001(2) 0.014(2) -0.001(2)
C237 0.042(4) 0.083(4) 0.059(4) 0.000(3) 0.007(3) 0.007(3)
C241 0.038(3) 0.050(3) 0.034(3) -0.007(2) 0.024(2) -0.012(2)
C242 0.060(4) 0.048(3) 0.077(5) -0.008(3) 0.042(4) -0.003(3)
C243 0.088(6) 0.089(5) 0.076(5) -0.038(4) 0.062(5) -0.031(4)
C244 0.088(5) 0.093(5) 0.051(4) -0.023(4) 0.043(4) -0.050(4)
C245 0.071(4) 0.075(4) 0.039(3) -0.008(3) 0.031(3) -0.024(3)
C246 0.048(3) 0.062(4) 0.042(3) 0.000(3) 0.020(3) -0.003(3)
C301 0.031(3) 0.032(2) 0.037(3) -0.001(2) 0.008(2) -0.0010(19)
C302 0.039(3) 0.029(2) 0.046(3) -0.003(2) 0.020(2) -0.004(2)
C303 0.034(3) 0.027(2) 0.047(3) 0.009(2) 0.010(2) 0.0001(19)
C304 0.044(3) 0.038(3) 0.052(3) 0.001(2) 0.018(3) 0.008(2)
C305 0.046(3) 0.048(3) 0.049(3) 0.003(3) 0.009(3) 0.002(2)
C306 0.054(4) 0.038(3) 0.046(3) 0.014(2) 0.014(3) 0.001(2)
C307 0.032(3) 0.044(3) 0.051(3) 0.003(2) 0.015(3) -0.004(2)
C308 0.027(3) 0.033(2) 0.034(3) -0.005(2) 0.004(2) -0.0049(19)
C321 0.032(3) 0.029(2) 0.035(3) 0.0003(19) 0.013(2) -0.0064(19)
C322 0.028(3) 0.043(3) 0.035(3) -0.007(2) 0.007(2) -0.006(2)
C323 0.039(3) 0.047(3) 0.039(3) -0.011(2) 0.012(2) -0.010(2)
C324 0.038(3) 0.054(3) 0.043(3) -0.004(2) 0.020(3) 0.000(2)
C325 0.024(3) 0.049(3) 0.043(3) -0.005(2) 0.011(2) -0.003(2)
C326 0.031(3) 0.045(3) 0.027(3) 0.001(2) 0.010(2) -0.005(2)
C331 0.029(3) 0.031(2) 0.031(3) 0.0039(19) 0.007(2) -0.0020(18)
C332 0.033(3) 0.039(3) 0.041(3) 0.003(2) 0.010(2) -0.003(2)
C333 0.032(3) 0.052(3) 0.048(3) 0.006(2) 0.015(3) 0.011(2)
C334 0.043(3) 0.044(3) 0.062(4) -0.001(3) 0.024(3) -0.002(2)
C335 0.044(3) 0.062(3) 0.048(4) 0.012(3) 0.018(3) 0.009(3)
C336 0.035(3) 0.050(3) 0.048(3) 0.002(2) 0.013(3) 0.003(2)
C337 0.069(5) 0.093(5) 0.072(5) 0.002(4) 0.046(4) 0.012(4)
C341 0.025(3) 0.044(3) 0.042(3) 0.005(2) 0.011(2) -0.007(2)
C342 0.050(4) 0.050(3) 0.047(3) -0.010(3) 0.019(3) -0.001(3)
C343 0.056(4) 0.072(4) 0.035(3) -0.009(3) 0.004(3) -0.011(3)
C344 0.043(3) 0.058(3) 0.046(4) 0.012(3) 0.001(3) -0.010(3)
C345 0.041(3) 0.052(3) 0.044(3) 0.012(3) 0.009(3) -0.003(2)
C346 0.036(3) 0.038(2) 0.039(3) 0.003(2) 0.013(2) -0.004(2)
C401 0.030(3) 0.036(2) 0.029(3) -0.0054(19) 0.008(2) -0.0009(19)
C402 0.045(3) 0.033(2) 0.041(3) -0.002(2) 0.018(2) 0.002(2)
C403 0.039(3) 0.038(3) 0.039(3) 0.000(2) 0.011(2) 0.002(2)
C404 0.048(3) 0.035(3) 0.047(3) -0.005(2) 0.016(3) 0.012(2)
C405 0.052(4) 0.042(3) 0.043(3) 0.002(2) 0.010(3) 0.000(2)
C406 0.054(4) 0.042(3) 0.041(3) 0.009(2) 0.015(3) -0.003(2)
C407 0.037(3) 0.047(3) 0.056(4) -0.001(2) 0.024(3) -0.001(2)
C408 0.040(3) 0.026(2) 0.044(3) -0.008(2) 0.017(2) -0.005(2)
C421 0.030(3) 0.038(2) 0.040(3) -0.007(2) 0.013(2) -0.006(2)
C422 0.030(3) 0.047(3) 0.040(3) -0.002(2) 0.011(2) 0.000(2)
C423 0.041(3) 0.056(3) 0.029(3) -0.007(2) 0.012(2) -0.001(2)
C424 0.039(3) 0.062(3) 0.037(3) 0.002(2) 0.018(3) 0.002(3)
C425 0.030(3) 0.047(3) 0.047(3) -0.002(2) 0.012(2) -0.008(2)
C426 0.033(3) 0.038(3) 0.042(3) -0.005(2) 0.012(2) -0.007(2)
C431 0.028(3) 0.044(3) 0.046(3) 0.002(2) 0.013(2) -0.007(2)
C432 0.039(3) 0.059(3) 0.049(4) -0.016(3) 0.004(3) 0.011(3)
C433 0.056(4) 0.085(4) 0.044(4) -0.021(3) -0.004(3) 0.021(3)
C434 0.039(3) 0.071(4) 0.044(4) -0.005(3) -0.003(3) 0.009(3)
C435 0.038(3) 0.041(3) 0.052(4) 0.007(2) 0.010(3) 0.004(2)
C436 0.034(3) 0.045(3) 0.047(3) -0.007(2) 0.012(3) -0.001(2)
C441 0.033(3) 0.029(2) 0.032(3) 0.0029(19) 0.009(2) -0.0044(18)
C442 0.037(3) 0.051(3) 0.033(3) 0.005(2) 0.010(2) 0.002(2)
C443 0.039(3) 0.047(3) 0.040(3) 0.009(2) 0.013(3) 0.012(2)
C444 0.032(3) 0.047(3) 0.054(4) 0.008(2) 0.016(3) 0.002(2)
C445 0.046(3) 0.056(3) 0.054(4) 0.022(3) 0.017(3) 0.008(3)
C446 0.037(3) 0.050(3) 0.051(4) 0.012(2) 0.015(3) 0.009(2)
C447 0.051(4) 0.074(4) 0.061(4) 0.006(3) 0.027(3) 0.002(3)

loop_
_atom_type_symbol
_atom_type_description
_atom_type_scat_dispersion_real
_atom_type_scat_dispersion_imag
_atom_type_scat_source
C C 0.0033 0.0016 'International Tables Vol C Tables 4.2.6.8 and 6.1.1.4'
H H 0.0000 0.0000 'International Tables Vol C Tables 4.2.6.8 and 6.1.1.4'
N N 0.0061 0.0033 'International Tables Vol C Tables 4.2.6.8 and 6.1.1.4'
O O 0.0106 0.0060 'International Tables Vol C Tables 4.2.6.8 and 6.1.1.4'
S S 0.1246 0.1234 'International Tables Vol C Tables 4.2.6.8 and 6.1.1.4'

loop_
_geom_angle_atom_site_label_1
_geom_angle_atom_site_label_2
_geom_angle_atom_site_label_3
_geom_angle
O1 S1 O2 120.8(2)
O1 S1 N1 106.4(2)
O2 S1 N1 106.1(2)
O1 S1 C131 108.6(2)
O2 S1 C131 107.0(2)
N1 S1 C131 107.4(2)
C101 N1 C121 119.0(4)
C101 N1 S1 119.6(3)
C121 N1 S1 118.5(3)
O5 S2 O4 120.5(2)
O5 S2 N2 105.9(2)
O4 S2 N2 106.6(2)
O5 S2 C231 108.6(2)
O4 S2 C231 106.8(2)
N2 S2 C231 107.9(2)
C201 N2 C241 117.6(4)
C201 N2 S2 119.7(3)
C241 N2 S2 119.4(3)
O8 S3 O7 120.1(2)
O8 S3 N3 105.8(2)
O7 S3 N3 106.7(2)
O8 S3 C331 107.1(2)
O7 S3 C331 109.2(2)
N3 S3 C331 107.3(2)
C301 N3 C341 118.5(4)
C301 N3 S3 118.2(3)
C341 N3 S3 119.3(3)
O11 S4 O10 120.0(2)
O11 S4 N4 106.4(2)
O10 S4 N4 106.3(2)
O11 S4 C441 106.9(2)
O10 S4 C441 108.9(2)
N4 S4 C441 107.7(2)
C401 N4 C431 118.4(4)
C401 N4 S4 119.2(3)
C431 N4 S4 120.8(3)
C102 C101 N1 128.8(4)
C102 C101 C111 112.7(4)
N1 C101 C111 118.5(4)
C101 C102 C103 109.0(4)
C108 C103 C104 120.4(5)
C108 C103 C102 107.9(4)
C104 C103 C102 131.6(5)
C103 C104 C105 118.2(5)
C106 C105 C104 121.1(5)
C105 C106 C107 120.9(5)
C108 C107 C106 117.7(5)
C107 C108 C103 121.6(4)
C107 C108 C111 128.3(4)
C103 C108 C111 110.1(4)
C116 C111 C112 112.5(4)
C116 C111 C101 110.2(4)
C112 C111 C101 111.0(4)
C116 C111 C108 111.0(4)
C112 C111 C108 111.3(4)
C101 C111 C108 100.2(4)
C113 C112 C111 123.8(5)
C112 C113 C114 121.2(5)
O3 C114 C115 120.4(6)
O3 C114 C113 122.4(5)
C115 C114 C113 117.2(5)
C116 C115 C114 121.4(5)
C115 C116 C111 123.1(5)
C122 C121 C126 119.7(5)
C122 C121 N1 119.8(5)
C126 C121 N1 120.5(5)
C121 C122 C123 120.4(5)
C124 C123 C122 120.2(6)
C123 C124 C125 119.1(6)
C126 C125 C124 120.9(6)
C125 C126 C121 119.8(6)
C136 C131 C132 120.7(5)
C136 C131 S1 120.4(4)
C132 C131 S1 118.9(4)
C133 C132 C131 118.4(5)
C132 C133 C134 121.5(5)
C133 C134 C135 119.5(5)
C133 C134 C137 120.9(5)
C135 C134 C137 119.6(5)
C136 C135 C134 119.9(5)
C131 C136 C135 120.0(5)
C202 C201 N2 128.9(4)
C202 C201 C221 113.1(4)
N2 C201 C221 118.0(4)
C201 C202 C203 109.3(4)
C204 C203 C208 120.8(5)
C204 C203 C202 130.8(5)
C208 C203 C202 108.5(4)
C203 C204 C205 117.8(5)
C204 C205 C206 121.6(5)
C205 C206 C207 120.0(5)
C208 C207 C206 118.4(5)
C207 C208 C203 121.4(4)
C207 C208 C221 128.8(4)
C203 C208 C221 109.7(4)
C226 C221 C222 112.8(4)
C226 C221 C201 108.9(4)
C222 C221 C201 111.5(4)
C226 C221 C208 109.4(4)
C222 C221 C208 114.0(4)
C201 C221 C208 99.4(4)
C223 C222 C221 122.9(5)
C222 C223 C224 122.2(5)
O6 C224 C223 122.2(5)
O6 C224 C225 121.0(5)
C223 C224 C225 116.7(4)
C226 C225 C224 121.1(5)
C225 C226 C221 123.6(4)
C236 C231 C232 120.9(5)
C236 C231 S2 120.6(4)
C232 C231 S2 118.3(4)
C233 C232 C231 118.4(5)
C232 C233 C234 122.1(5)
C233 C234 C235 118.8(5)
C233 C234 C237 121.4(5)
C235 C234 C237 119.8(5)
C236 C235 C234 120.2(5)
C231 C236 C235 119.5(5)
C246 C241 C242 120.9(5)
C246 C241 N2 120.6(5)
C242 C241 N2 118.5(5)
C241 C242 C243 118.8(6)
C244 C243 C242 121.0(7)
C243 C244 C245 119.5(6)
C246 C245 C244 120.3(6)
C241 C246 C245 119.5(6)
C302 C301 N3 128.8(5)
C302 C301 C321 112.3(4)
N3 C301 C321 118.8(4)
C301 C302 C303 108.3(4)
C308 C303 C304 120.0(4)
C308 C303 C302 109.9(4)
C304 C303 C302 130.0(5)
C305 C304 C303 116.9(5)
C306 C305 C304 123.8(5)
C305 C306 C307 119.7(5)
C308 C307 C306 118.0(5)
C303 C308 C307 121.6(4)
C303 C308 C321 109.5(4)
C307 C308 C321 128.8(4)
C322 C321 C326 112.6(4)
C322 C321 C308 111.8(4)
C326 C321 C308 111.7(4)
C322 C321 C301 109.9(4)
C326 C321 C301 110.3(4)
C308 C321 C301 99.9(4)
C323 C322 C321 122.2(4)
C322 C323 C324 122.0(5)
O9 C324 C323 121.8(5)
O9 C324 C325 121.3(5)
C323 C324 C325 116.8(4)
C326 C325 C324 121.3(5)
C325 C326 C321 124.2(4)
C336 C331 C332 120.7(5)
C336 C331 S3 119.6(4)
C332 C331 S3 119.6(4)
C331 C332 C333 118.7(5)
C334 C333 C332 121.8(5)
C333 C334 C335 118.7(5)
C333 C334 C337 121.3(5)
C335 C334 C337 120.0(6)
C336 C335 C334 120.4(5)
C331 C336 C335 119.8(5)
C342 C341 C346 120.0(5)
C342 C341 N3 121.6(5)
C346 C341 N3 118.4(4)
C341 C342 C343 120.3(5)
C342 C343 C344 119.4(5)
C345 C344 C343 120.3(5)
C344 C345 C346 120.4(5)
C341 C346 C345 119.5(5)
C402 C401 N4 129.1(5)
C402 C401 C421 111.0(4)
N4 C401 C421 119.9(4)
C401 C402 C403 109.6(5)
C404 C403 C408 120.1(5)
C404 C403 C402 131.2(5)
C408 C403 C402 108.6(4)
C405 C404 C403 118.3(5)
C404 C405 C406 122.0(5)
C405 C406 C407 120.3(5)
C408 C407 C406 118.6(5)
C407 C408 C403 120.7(4)
C407 C408 C421 128.9(4)
C403 C408 C421 110.2(4)
C426 C421 C422 111.9(4)
C426 C421 C408 111.2(4)
C422 C421 C408 113.7(4)
C426 C421 C401 109.1(4)
C422 C421 C401 109.8(4)
C408 C421 C401 100.6(4)
C423 C422 C421 123.8(5)
C422 C423 C424 120.7(5)
O12 C424 C423 121.9(5)
O12 C424 C425 121.5(5)
C423 C424 C425 116.6(5)
C426 C425 C424 121.8(5)
C425 C426 C421 124.1(4)
C432 C431 C436 119.2(5)
C432 C431 N4 121.5(5)
C436 C431 N4 119.4(5)
C433 C432 C431 121.4(5)
C432 C433 C434 119.5(5)
C435 C434 C433 120.0(5)
C434 C435 C436 120.7(5)
C431 C436 C435 119.3(5)
C442 C441 C446 120.3(5)
C442 C441 S4 119.5(4)
C446 C441 S4 120.1(4)
C441 C442 C443 119.1(5)
C444 C443 C442 121.7(5)
C443 C444 C445 118.5(5)
C443 C444 C447 121.3(5)
C445 C444 C447 120.2(5)
C446 C445 C444 120.6(5)
C445 C446 C441 119.7(5)

loop_
_geom_bond_atom_site_label_1
_geom_bond_atom_site_label_2
_geom_bond_distance
S1 O1 1.428(4)
S1 O2 1.447(3)
S1 N1 1.653(4)
S1 C131 1.756(5)
N1 C101 1.430(6)
N1 C121 1.442(6)
S2 O5 1.437(4)
S2 O4 1.448(3)
S2 N2 1.648(4)
S2 C231 1.754(5)
N2 C201 1.435(6)
N2 C241 1.454(6)
S3 O8 1.434(3)
S3 O7 1.431(4)
S3 N3 1.653(4)
S3 C331 1.755(5)
N3 C301 1.428(6)
N3 C341 1.446(6)
O3 C114 1.235(6)
S4 O11 1.428(3)
S4 O10 1.429(4)
S4 N4 1.647(4)
S4 C441 1.760(5)
N4 C401 1.424(6)
N4 C431 1.423(6)
O6 C224 1.237(6)
O9 C324 1.239(6)
O12 C424 1.236(6)
C101 C102 1.331(6)
C101 C111 1.531(7)
C102 C103 1.483(7)
C103 C108 1.402(7)
C103 C104 1.384(6)
C104 C105 1.397(7)
C105 C106 1.377(8)
C106 C107 1.407(7)
C107 C108 1.374(7)
C108 C111 1.530(6)
C111 C116 1.503(7)
C111 C112 1.514(6)
C112 C113 1.322(7)
C113 C114 1.467(8)
C114 C115 1.467(8)
C115 C116 1.340(7)
C121 C122 1.393(7)
C121 C126 1.387(7)
C122 C123 1.380(7)
C123 C124 1.389(9)
C124 C125 1.394(9)
C125 C126 1.379(8)
C131 C136 1.375(7)
C131 C132 1.397(7)
C132 C133 1.390(8)
C133 C134 1.372(8)
C134 C135 1.393(7)
C134 C137 1.524(8)
C135 C136 1.393(7)
C201 C202 1.327(6)
C201 C221 1.533(6)
C202 C203 1.466(7)
C203 C204 1.383(6)
C203 C208 1.402(7)
C204 C205 1.386(7)
C205 C206 1.395(8)
C206 C207 1.400(7)
C207 C208 1.367(7)
C208 C221 1.546(6)
C221 C226 1.518(7)
C221 C222 1.503(6)
C222 C223 1.333(7)
C223 C224 1.470(7)
C224 C225 1.471(7)
C225 C226 1.329(7)
C231 C236 1.366(7)
C231 C232 1.400(7)
C232 C233 1.378(8)
C233 C234 1.368(8)
C234 C235 1.396(8)
C234 C237 1.521(8)
C235 C236 1.398(7)
C241 C246 1.374(7)
C241 C242 1.395(7)
C242 C243 1.389(9)
C243 C244 1.378(10)
C244 C245 1.389(9)
C245 C246 1.393(8)
C301 C302 1.339(6)
C301 C321 1.543(7)
C302 C303 1.454(6)
C303 C308 1.391(7)
C303 C304 1.410(6)
C304 C305 1.372(8)
C305 C306 1.372(8)
C306 C307 1.392(7)
C307 C308 1.393(7)
C308 C321 1.523(6)
C321 C322 1.521(6)
C321 C326 1.497(6)
C322 C323 1.344(7)
C323 C324 1.461(7)
C324 C325 1.474(7)
C325 C326 1.326(7)
C331 C336 1.381(7)
C331 C332 1.396(6)
C332 C333 1.383(7)
C333 C334 1.385(8)
C334 C335 1.397(7)
C334 C337 1.513(8)
C335 C336 1.391(8)
C341 C342 1.364(7)
C341 C346 1.398(7)
C342 C343 1.386(8)
C343 C344 1.391(8)
C344 C345 1.364(8)
C345 C346 1.378(7)
C401 C402 1.331(6)
C401 C421 1.550(7)
C402 C403 1.457(7)
C403 C404 1.406(6)
C403 C408 1.393(7)
C404 C405 1.378(8)
C405 C406 1.373(8)
C406 C407 1.400(7)
C407 C408 1.389(7)
C408 C421 1.505(6)
C421 C426 1.508(7)
C421 C422 1.506(7)
C422 C423 1.347(7)
C423 C424 1.474(7)
C424 C425 1.468(7)
C425 C426 1.318(7)
C431 C432 1.366(7)
C431 C436 1.400(7)
C432 C433 1.376(8)
C433 C434 1.382(8)
C434 C435 1.369(8)
C435 C436 1.384(7)
C441 C442 1.389(7)
C441 C446 1.379(7)
C442 C443 1.373(7)
C443 C444 1.383(7)
C444 C445 1.388(7)
C444 C447 1.515(8)
C445 C446 1.386(8)
